data_7152479
loop_
_publ_author_name
'Fort, Eric H.'
'Scott, Lawrence T.'

_publ_section_title
;
 Facile air-oxidation of large aromatic hydrocarbon bay regions to bay
 region quinones: predicted oxygen-sensitivity of hydrogen-terminated
 carbon nanotubes.
;
_journal_issue 30
_journal_name_full 'Organic &amp; biomolecular chemistry'
_journal_page_first 5747
_journal_page_last 5749
_journal_paper_doi 10.1039/c2ob25208b
_journal_volume 10
_journal_year 2012
_chemical_formula_moiety 'C46 H32 O2'
_chemical_formula_sum 'C46 H32 O2'
_chemical_formula_weight 616.72
_chemical_melting_point ?
_chemical_name_systematic
;
?
;
_space_group_IT_number 161
_symmetry_cell_setting trigonal
_symmetry_space_group_name_Hall 'R 3 -2"c'
_symmetry_space_group_name_H-M 'R 3 c :H'
_atom_sites_solution_hydrogens geom
_atom_sites_solution_primary direct
_atom_sites_solution_secondary difmap
_audit_creation_method SHELXL-97
_cell_angle_alpha 90.00
_cell_angle_beta 90.00
_cell_angle_gamma 120.00
_cell_formula_units_Z 18
_cell_length_a 36.714(4)
_cell_length_b 36.714(4)
_cell_length_c 15.1151(15)
_cell_measurement_reflns_used 9941
_cell_measurement_temperature 193(2)
_cell_measurement_theta_max 23.70
_cell_measurement_theta_min 2.17
_cell_volume 17644(3)
_computing_cell_refinement 'SMART, SAINT'
_computing_data_collection SMART
_computing_data_reduction SAINT
_computing_molecular_graphics 'SHELXP-93 (Sheldrick, 1993)'
_computing_publication_material 'SHELXCIF-93 (Sheldrick, 1993)'
_computing_structure_refinement 'SHELXL-97 (Sheldrick, 1997)'
_computing_structure_solution 'SHELXS-97 (Sheldrick, 1990)'
_diffrn_ambient_temperature 193(2)
_diffrn_measured_fraction_theta_full 0.999
_diffrn_measured_fraction_theta_max 0.999
_diffrn_measurement_device_type 'Bruker SMART APEX CCD'
_diffrn_measurement_method '0.3 deg wide \w exposures'
_diffrn_radiation_monochromator graphite
_diffrn_radiation_source 'normal-focus sealed tube'
_diffrn_radiation_type MoK\a
_diffrn_radiation_wavelength 0.71073
_diffrn_reflns_av_R_equivalents 0.0631
_diffrn_reflns_av_sigmaI/netI 0.0308
_diffrn_reflns_limit_h_max 0
_diffrn_reflns_limit_h_min -37
_diffrn_reflns_limit_k_max 43
_diffrn_reflns_limit_k_min 0
_diffrn_reflns_limit_l_max 17
_diffrn_reflns_limit_l_min -17
_diffrn_reflns_number 6887
_diffrn_reflns_theta_full 24.99
_diffrn_reflns_theta_max 24.99
_diffrn_reflns_theta_min 1.92
_exptl_absorpt_coefficient_mu 0.063
_exptl_absorpt_correction_T_max 0.9963
_exptl_absorpt_correction_T_min 0.9913
_exptl_absorpt_correction_type multi-scan
_exptl_absorpt_process_details
;
Sheldrick, G.M. (2008) SADABS v2008/1. Bruker AXS Inc. Madison, WI USA.
;
_exptl_crystal_colour red
_exptl_crystal_density_diffrn 1.045
_exptl_crystal_density_meas ?
_exptl_crystal_density_method none
_exptl_crystal_description block
_exptl_crystal_F_000 5832
_exptl_crystal_size_max 0.14
_exptl_crystal_size_mid 0.08
_exptl_crystal_size_min 0.06
_platon_squeeze_details
;
;
_refine_diff_density_max 0.358
_refine_diff_density_min -0.203
_refine_diff_density_rms 0.049
_refine_ls_extinction_method none
_refine_ls_goodness_of_fit_ref 1.069
_refine_ls_hydrogen_treatment noref
_refine_ls_matrix_type full
_refine_ls_number_parameters 433
_refine_ls_number_reflns 6887
_refine_ls_number_restraints 492
_refine_ls_restrained_S_all 1.039
_refine_ls_R_factor_all 0.0874
_refine_ls_R_factor_gt 0.0628
_refine_ls_shift/su_max 0.000
_refine_ls_shift/su_mean 0.000
_refine_ls_structure_factor_coef Fsqd
_refine_ls_weighting_details 'calc w=1/[\s^2^(Fo^2^)+(0.1165P)^2^+0.2787P] where P=(Fo^2^+2Fc^2^)/3'
_refine_ls_weighting_scheme calc
_refine_ls_wR_factor_gt 0.1718
_refine_ls_wR_factor_ref 0.1886
_reflns_number_gt 4798
_reflns_number_total 6887
_reflns_threshold_expression >2sigma(I)
_cod_data_source_file c2ob25208b.txt
_cod_data_source_block C46H32O2
_cod_depositor_comments
;
The following automatic conversions were performed:

'_chemical_melting_point' value 'not measured' was changed to '?' -
the value is undefined or not given.

Automatic conversion script
Id: cif_fix_values 1891 2012-01-12 08:04:46Z andrius 

The following automatic conversions were performed:

'_exptl_crystal_density_meas' value 'not measured' was changed to '?'
- the value is perceived as not measured.

Automatic conversion script
Id: cif_fix_values 3008 2015-01-20 13:52:24Z robertas 
;
_cod_original_cell_volume 17645(3)
_cod_original_sg_symbol_H-M R3c
_cod_database_code 7152479

loop_
_symmetry_equiv_pos_as_xyz
'x, y, z'
'-y, x-y, z'
'-x+y, -x, z'
'-y, -x, z+1/2'
'-x+y, y, z+1/2'
'x, x-y, z+1/2'
'x+2/3, y+1/3, z+1/3'
'-y+2/3, x-y+1/3, z+1/3'
'-x+y+2/3, -x+1/3, z+1/3'
'-y+2/3, -x+1/3, z+5/6'
'-x+y+2/3, y+1/3, z+5/6'
'x+2/3, x-y+1/3, z+5/6'
'x+1/3, y+2/3, z+2/3'
'-y+1/3, x-y+2/3, z+2/3'
'-x+y+1/3, -x+2/3, z+2/3'
'-y+1/3, -x+2/3, z+7/6'
'-x+y+1/3, y+2/3, z+7/6'
'x+1/3, x-y+2/3, z+7/6'

loop_
_atom_site_label
_atom_site_type_symbol
_atom_site_fract_x
_atom_site_fract_y
_atom_site_fract_z
_atom_site_U_iso_or_equiv
_atom_site_adp_type
_atom_site_occupancy
_atom_site_symmetry_multiplicity
_atom_site_calc_flag
_atom_site_refinement_flags
O1 O 0.70493(9) 0.74202(10) -0.1140(2) 0.0893(10) Uani 1 1 d U
O2 O 0.73111(9) 0.74992(8) 0.05466(18) 0.0719(7) Uani 1 1 d U
C1 C 0.67357(12) 0.74141(13) -0.0854(3) 0.0587(11) Uani 1 1 d U
C2 C 0.63448(13) 0.71384(13) -0.1279(3) 0.0634(11) Uani 1 1 d U
H2A H 0.6309 0.6896 -0.1580 0.076 Uiso 1 1 calc R
C3 C 0.60254(13) 0.72208(12) -0.1255(3) 0.0537(10) Uani 1 1 d U
H3A H 0.5768 0.7031 -0.1539 0.064 Uiso 1 1 calc R
C4 C 0.60579(13) 0.75775(12) -0.0824(2) 0.0489(9) Uani 1 1 d U
C5 C 0.57281(11) 0.76637(12) -0.0836(2) 0.0441(8) Uani 1 1 d U
C6 C 0.57681(12) 0.80200(12) -0.0399(2) 0.0448(9) Uani 1 1 d U
C7 C 0.54286(13) 0.81103(13) -0.0372(3) 0.0544(10) Uani 1 1 d U
H7A H 0.5167 0.7920 -0.0640 0.065 Uiso 1 1 calc R
C8 C 0.54753(13) 0.84619(13) 0.0027(3) 0.0651(12) Uani 1 1 d U
H8A H 0.5250 0.8519 0.0027 0.078 Uiso 1 1 calc R
C9 C 0.58562(16) 0.87395(17) 0.0440(4) 0.0933(18) Uani 1 1 d U
H9A H 0.5888 0.8991 0.0691 0.112 Uiso 1 1 calc R
C10 C 0.61977(12) 0.86606(12) 0.0497(2) 0.0487(9) Uani 1 1 d U
C11 C 0.61432(12) 0.82937(12) 0.0059(2) 0.0440(8) Uani 1 1 d U
C12 C 0.64790(11) 0.82055(11) 0.0083(2) 0.0409(8) Uani 1 1 d U
C13 C 0.64343(11) 0.78465(11) -0.0360(2) 0.0411(9) Uani 1 1 d U
C14 C 0.67639(12) 0.77455(12) -0.0351(3) 0.0493(9) Uani 1 1 d U
C15 C 0.71385(12) 0.80120(12) 0.0184(2) 0.0469(9) Uani 1 1 d U
C16 C 0.71833(12) 0.83769(11) 0.0571(2) 0.0427(8) Uani 1 1 d U
C17 C 0.68547(11) 0.84746(11) 0.0537(2) 0.0398(8) Uani 1 1 d U
C18 C 0.69021(12) 0.88470(12) 0.0966(2) 0.0437(9) Uani 1 1 d U
C19 C 0.65688(12) 0.89229(11) 0.0937(2) 0.0435(8) Uani 1 1 d U
C20 C 0.66331(15) 0.92953(13) 0.1449(3) 0.0660(12) Uani 1 1 d U
H20A H 0.6405 0.9347 0.1519 0.079 Uiso 1 1 calc R
C21 C 0.70159(14) 0.95677(14) 0.1824(3) 0.0634(11) Uani 1 1 d U
H21A H 0.7057 0.9822 0.2082 0.076 Uiso 1 1 calc R
C22 C 0.73340(13) 0.94837(12) 0.1835(3) 0.0557(10) Uani 1 1 d U
H22A H 0.7590 0.9672 0.2126 0.067 Uiso 1 1 calc R
C23 C 0.72929(12) 0.91203(11) 0.1420(2) 0.0427(8) Uani 1 1 d U
C24 C 0.76249(11) 0.90262(11) 0.1427(2) 0.0432(8) Uani 1 1 d U
C25 C 0.75744(12) 0.86642(11) 0.1007(2) 0.0447(8) Uani 1 1 d U
C26 C 0.78985(12) 0.85661(12) 0.1007(2) 0.0484(9) Uani 1 1 d U
H26A H 0.8163 0.8761 0.1256 0.058 Uiso 1 1 calc R
C27 C 0.78443(13) 0.82076(13) 0.0669(3) 0.0570(10) Uani 1 1 d U
H27A H 0.8077 0.8164 0.0618 0.068 Uiso 1 1 calc R
C28 C 0.74438(14) 0.78933(13) 0.0388(3) 0.0693(12) Uani 1 1 d U
C29 C 0.53194(12) 0.73728(11) -0.1285(2) 0.0471(9) Uani 1 1 d U
C30 C 0.49850(13) 0.70427(13) -0.0843(2) 0.0515(9) Uani 1 1 d U
C31 C 0.46087(13) 0.68085(12) -0.1270(3) 0.0579(10) Uani 1 1 d U
H31A H 0.4381 0.6589 -0.0954 0.070 Uiso 1 1 calc R
C32 C 0.45474(13) 0.68784(13) -0.2139(3) 0.0605(11) Uani 1 1 d U
C33 C 0.48871(15) 0.72003(14) -0.2571(3) 0.0655(11) Uani 1 1 d U
H33A H 0.4855 0.7252 -0.3174 0.079 Uiso 1 1 calc R
C34 C 0.52616(12) 0.74448(13) -0.2180(2) 0.0507(9) Uani 1 1 d U
C35 C 0.50312(16) 0.69526(16) 0.0101(3) 0.0739(13) Uani 1 1 d U
H35A H 0.4767 0.6713 0.0309 0.111 Uiso 1 1 calc R
H35B H 0.5100 0.7200 0.0463 0.111 Uiso 1 1 calc R
H35C H 0.5257 0.6885 0.0151 0.111 Uiso 1 1 calc R
C36 C 0.41176(18) 0.66181(17) -0.2567(4) 0.1010(18) Uani 1 1 d U
H36A H 0.4130 0.6708 -0.3182 0.152 Uiso 1 1 calc R
H36B H 0.3910 0.6658 -0.2242 0.152 Uiso 1 1 calc R
H36C H 0.4037 0.6320 -0.2554 0.152 Uiso 1 1 calc R
C37 C 0.56334(15) 0.77949(16) -0.2681(3) 0.0774(13) Uani 1 1 d U
H37A H 0.5548 0.7810 -0.3287 0.116 Uiso 1 1 calc R
H37B H 0.5866 0.7735 -0.2694 0.116 Uiso 1 1 calc R
H37C H 0.5726 0.8064 -0.2382 0.116 Uiso 1 1 calc R
C38 C 0.80267(11) 0.93037(11) 0.1915(2) 0.0446(9) Uani 1 1 d U
C39 C 0.83552(14) 0.96331(13) 0.1450(3) 0.0553(10) Uani 1 1 d U
C40 C 0.87369(14) 0.98756(13) 0.1886(3) 0.0584(11) Uani 1 1 d U
H40A H 0.8958 1.0107 0.1581 0.070 Uiso 1 1 calc R
C41 C 0.88055(15) 0.97952(13) 0.2727(3) 0.0652(12) Uani 1 1 d U
C42 C 0.84719(14) 0.94767(13) 0.3181(3) 0.0598(10) Uani 1 1 d U
H42A H 0.8513 0.9424 0.3778 0.072 Uiso 1 1 calc R
C43 C 0.80656(13) 0.92223(13) 0.2788(3) 0.0571(10) Uani 1 1 d U
C44 C 0.83105(16) 0.97318(16) 0.0510(3) 0.0895(17) Uani 1 1 d U
H44A H 0.8574 0.9975 0.0312 0.134 Uiso 1 1 calc R
H44B H 0.8082 0.9796 0.0466 0.134 Uiso 1 1 calc R
H44C H 0.8246 0.9489 0.0136 0.134 Uiso 1 1 calc R
C45 C 0.92186(16) 1.00587(16) 0.3168(4) 0.0966(18) Uani 1 1 d U
H45A H 0.9417 1.0266 0.2748 0.145 Uiso 1 1 calc R
H45B H 0.9329 0.9879 0.3373 0.145 Uiso 1 1 calc R
H45C H 0.9183 1.0204 0.3676 0.145 Uiso 1 1 calc R
C46 C 0.77309(15) 0.88821(15) 0.3311(3) 0.0778(13) Uani 1 1 d U
H46A H 0.7474 0.8738 0.2955 0.117 Uiso 1 1 calc R
H46B H 0.7676 0.9000 0.3842 0.117 Uiso 1 1 calc R
H46C H 0.7819 0.8681 0.3485 0.117 Uiso 1 1 calc R

loop_
_atom_site_aniso_label
_atom_site_aniso_U_11
_atom_site_aniso_U_22
_atom_site_aniso_U_33
_atom_site_aniso_U_23
_atom_site_aniso_U_13
_atom_site_aniso_U_12
O1 0.095(2) 0.126(2) 0.094(2) -0.0443(18) -0.0228(17) 0.091(2)
O2 0.0894(19) 0.0770(17) 0.0775(16) -0.0094(14) -0.0128(14) 0.0628(16)
C1 0.054(2) 0.076(3) 0.067(3) -0.025(2) -0.008(2) 0.049(2)
C2 0.062(2) 0.055(2) 0.080(3) -0.029(2) -0.013(2) 0.035(2)
C3 0.058(2) 0.056(2) 0.052(2) -0.0131(19) -0.0102(18) 0.032(2)
C4 0.054(2) 0.047(2) 0.058(2) -0.0052(18) -0.0040(19) 0.0346(19)
C5 0.052(2) 0.047(2) 0.0433(19) 0.0001(16) -0.0024(17) 0.0321(18)
C6 0.055(2) 0.060(2) 0.0360(18) 0.0065(16) -0.0024(16) 0.0412(19)
C7 0.053(2) 0.061(3) 0.065(3) -0.005(2) -0.003(2) 0.040(2)
C8 0.058(3) 0.063(3) 0.097(3) -0.011(2) -0.018(2) 0.047(2)
C9 0.081(3) 0.080(3) 0.149(5) -0.046(3) -0.041(3) 0.063(3)
C10 0.064(2) 0.041(2) 0.055(2) 0.0005(17) -0.0046(19) 0.0363(19)
C11 0.050(2) 0.052(2) 0.043(2) 0.0041(17) 0.0057(17) 0.0346(19)
C12 0.0464(19) 0.045(2) 0.0408(17) -0.0024(16) -0.0032(16) 0.0303(17)
C13 0.044(2) 0.042(2) 0.048(2) 0.0015(16) 0.0009(17) 0.0295(17)
C14 0.052(2) 0.056(2) 0.052(2) -0.0048(19) -0.0017(18) 0.036(2)
C15 0.050(2) 0.053(2) 0.050(2) -0.0016(17) -0.0009(17) 0.0348(19)
C16 0.054(2) 0.0381(19) 0.048(2) 0.0032(16) -0.0023(17) 0.0318(18)
C17 0.050(2) 0.0392(19) 0.0423(18) 0.0091(15) 0.0094(17) 0.0315(16)
C18 0.061(2) 0.049(2) 0.0338(19) -0.0025(15) 0.0026(17) 0.0372(19)
C19 0.052(2) 0.045(2) 0.045(2) 0.0059(17) 0.0063(17) 0.0329(19)
C20 0.076(3) 0.061(3) 0.085(3) -0.021(2) -0.009(2) 0.053(2)
C21 0.076(3) 0.069(3) 0.065(3) -0.019(2) 0.001(2) 0.051(2)
C22 0.065(2) 0.046(2) 0.068(3) -0.0159(19) -0.009(2) 0.036(2)
C23 0.052(2) 0.044(2) 0.0367(19) 0.0043(16) 0.0036(16) 0.0272(17)
C24 0.053(2) 0.041(2) 0.0407(19) 0.0034(16) 0.0043(17) 0.0282(17)
C25 0.046(2) 0.0339(18) 0.057(2) 0.0054(17) 0.0037(17) 0.0215(16)
C26 0.054(2) 0.049(2) 0.053(2) 0.0012(18) -0.0043(18) 0.0339(19)
C27 0.056(2) 0.064(3) 0.070(3) -0.003(2) -0.001(2) 0.044(2)
C28 0.079(3) 0.052(2) 0.108(3) -0.030(2) -0.039(2) 0.056(2)
C29 0.056(2) 0.047(2) 0.051(2) 0.0015(17) -0.0023(18) 0.0362(19)
C30 0.053(2) 0.055(2) 0.050(2) -0.0009(19) -0.0006(18) 0.029(2)
C31 0.064(3) 0.040(2) 0.067(3) 0.0039(19) 0.006(2) 0.024(2)
C32 0.059(3) 0.055(3) 0.071(3) -0.004(2) -0.019(2) 0.031(2)
C33 0.086(3) 0.063(3) 0.046(2) 0.003(2) -0.015(2) 0.036(2)
C34 0.060(2) 0.058(2) 0.046(2) -0.0027(18) 0.0000(19) 0.039(2)
C35 0.076(3) 0.080(3) 0.059(3) 0.003(2) 0.006(2) 0.034(3)
C36 0.093(4) 0.081(4) 0.113(4) -0.022(3) -0.048(3) 0.031(3)
C37 0.080(3) 0.092(3) 0.042(2) 0.015(2) -0.004(2) 0.029(2)
C38 0.050(2) 0.050(2) 0.041(2) -0.0076(16) -0.0018(16) 0.0299(18)
C39 0.067(3) 0.051(2) 0.055(2) -0.0002(19) 0.002(2) 0.035(2)
C40 0.059(3) 0.055(2) 0.055(2) -0.004(2) -0.003(2) 0.024(2)
C41 0.071(3) 0.050(2) 0.063(3) -0.017(2) -0.005(2) 0.022(2)
C42 0.069(3) 0.064(3) 0.055(2) -0.012(2) -0.013(2) 0.040(2)
C43 0.070(3) 0.052(2) 0.053(2) 0.0011(19) -0.007(2) 0.033(2)
C44 0.080(3) 0.085(4) 0.069(3) 0.035(3) -0.007(3) 0.014(3)
C45 0.079(3) 0.074(3) 0.097(4) 0.001(3) -0.021(3) 0.009(3)
C46 0.082(3) 0.082(3) 0.073(3) 0.014(3) 0.008(3) 0.044(3)

loop_
_atom_type_symbol
_atom_type_description
_atom_type_scat_dispersion_real
_atom_type_scat_dispersion_imag
_atom_type_scat_source
C C 0.0033 0.0016 'International Tables Vol C Tables 4.2.6.8 and 6.1.1.4'
H H 0.0000 0.0000 'International Tables Vol C Tables 4.2.6.8 and 6.1.1.4'
O O 0.0106 0.0060 'International Tables Vol C Tables 4.2.6.8 and 6.1.1.4'

loop_
_geom_angle_atom_site_label_1
_geom_angle_atom_site_label_2
_geom_angle_atom_site_label_3
_geom_angle
O1 C1 C14 121.3(4)
O1 C1 C2 117.3(4)
C14 C1 C2 118.2(3)
C3 C2 C1 120.4(4)
C3 C2 H2A 119.8
C1 C2 H2A 119.8
C2 C3 C4 122.7(4)
C2 C3 H3A 118.7
C4 C3 H3A 118.7
C5 C4 C3 121.5(4)
C5 C4 C13 120.1(3)
C3 C4 C13 118.4(3)
C4 C5 C6 120.4(4)
C4 C5 C29 121.1(3)
C6 C5 C29 118.5(3)
C5 C6 C11 120.2(3)
C5 C6 C7 121.8(3)
C11 C6 C7 118.0(3)
C8 C7 C6 121.3(4)
C8 C7 H7A 119.4
C6 C7 H7A 119.4
C7 C8 C9 119.8(4)
C7 C8 H8A 120.1
C9 C8 H8A 120.1
C8 C9 C10 122.7(4)
C8 C9 H9A 118.7
C10 C9 H9A 118.7
C19 C10 C11 120.4(3)
C19 C10 C9 123.3(4)
C11 C10 C9 116.3(4)
C6 C11 C10 121.8(3)
C6 C11 C12 119.8(3)
C10 C11 C12 118.4(3)
C17 C12 C13 120.1(2)
C17 C12 C11 120.6(3)
C13 C12 C11 119.4(3)
C12 C13 C4 120.1(3)
C12 C13 C14 121.2(3)
C4 C13 C14 118.6(3)
C1 C14 C13 121.2(3)
C1 C14 C15 121.2(3)
C13 C14 C15 117.6(3)
C16 C15 C28 118.0(3)
C16 C15 C14 119.5(3)
C28 C15 C14 122.2(3)
C15 C16 C17 121.3(3)
C15 C16 C25 119.3(3)
C17 C16 C25 119.4(3)
C12 C17 C16 119.8(3)
C12 C17 C18 119.7(2)
C16 C17 C18 120.5(3)
C19 C18 C17 118.5(3)
C19 C18 C23 123.0(3)
C17 C18 C23 118.6(3)
C10 C19 C18 122.5(3)
C10 C19 C20 122.7(3)
C18 C19 C20 114.8(4)
C21 C20 C19 121.3(4)
C21 C20 H20A 119.4
C19 C20 H20A 119.4
C22 C21 C20 121.7(4)
C22 C21 H21A 119.1
C20 C21 H21A 119.1
C21 C22 C23 121.0(4)
C21 C22 H22A 119.5
C23 C22 H22A 119.5
C22 C23 C24 121.8(3)
C22 C23 C18 117.8(3)
C24 C23 C18 120.4(3)
C25 C24 C23 120.3(3)
C25 C24 C38 119.1(3)
C23 C24 C38 120.5(3)
C24 C25 C26 121.1(3)
C24 C25 C16 120.7(3)
C26 C25 C16 118.2(3)
C27 C26 C25 121.7(4)
C27 C26 H26A 119.1
C25 C26 H26A 119.1
C26 C27 C28 120.4(4)
C26 C27 H27A 119.8
C28 C27 H27A 119.8
O2 C28 C27 121.0(3)
O2 C28 C15 117.8(4)
C27 C28 C15 118.3(3)
C30 C29 C34 118.2(4)
C30 C29 C5 122.5(3)
C34 C29 C5 119.3(3)
C31 C30 C29 119.7(4)
C31 C30 C35 120.1(4)
C29 C30 C35 120.2(4)
C30 C31 C32 122.6(4)
C30 C31 H31A 118.7
C32 C31 H31A 118.7
C31 C32 C33 116.6(4)
C31 C32 C36 120.2(4)
C33 C32 C36 123.1(4)
C34 C33 C32 123.2(4)
C34 C33 H33A 118.4
C32 C33 H33A 118.4
C33 C34 C29 119.6(4)
C33 C34 C37 121.9(3)
C29 C34 C37 118.5(3)
C30 C35 H35A 109.5
C30 C35 H35B 109.5
H35A C35 H35B 109.5
C30 C35 H35C 109.5
H35A C35 H35C 109.5
H35B C35 H35C 109.5
C32 C36 H36A 109.5
C32 C36 H36B 109.5
H36A C36 H36B 109.5
C32 C36 H36C 109.5
H36A C36 H36C 109.5
H36B C36 H36C 109.5
C34 C37 H37A 109.5
C34 C37 H37B 109.5
H37A C37 H37B 109.5
C34 C37 H37C 109.5
H37A C37 H37C 109.5
H37B C37 H37C 109.5
C43 C38 C39 122.2(4)
C43 C38 C24 119.8(3)
C39 C38 C24 118.0(3)
C40 C39 C38 118.1(4)
C40 C39 C44 119.4(4)
C38 C39 C44 122.4(4)
C41 C40 C39 122.7(4)
C41 C40 H40A 118.6
C39 C40 H40A 118.6
C40 C41 C42 117.9(4)
C40 C41 C45 121.2(4)
C42 C41 C45 120.8(4)
C41 C42 C43 122.6(4)
C41 C42 H42A 118.7
C43 C42 H42A 118.7
C38 C43 C42 116.3(4)
C38 C43 C46 124.5(4)
C42 C43 C46 119.1(4)
C39 C44 H44A 109.5
C39 C44 H44B 109.5
H44A C44 H44B 109.5
C39 C44 H44C 109.5
H44A C44 H44C 109.5
H44B C44 H44C 109.5
C41 C45 H45A 109.5
C41 C45 H45B 109.5
H45A C45 H45B 109.5
C41 C45 H45C 109.5
H45A C45 H45C 109.5
H45B C45 H45C 109.5
C43 C46 H46A 109.5
C43 C46 H46B 109.5
H46A C46 H46B 109.5
C43 C46 H46C 109.5
H46A C46 H46C 109.5
H46B C46 H46C 109.5

loop_
_geom_bond_atom_site_label_1
_geom_bond_atom_site_label_2
_geom_bond_distance
O1 C1 1.219(4)
O2 C28 1.298(5)
C1 C14 1.394(5)
C1 C2 1.430(6)
C2 C3 1.350(5)
C2 H2A 0.9500
C3 C4 1.413(5)
C3 H3A 0.9500
C4 C5 1.397(5)
C4 C13 1.418(5)
C5 C6 1.406(5)
C5 C29 1.500(5)
C6 C11 1.415(5)
C6 C7 1.441(5)
C7 C8 1.356(5)
C7 H7A 0.9500
C8 C9 1.399(6)
C8 H8A 0.9500
C9 C10 1.424(6)
C9 H9A 0.9500
C10 C19 1.383(5)
C10 C11 1.423(5)
C11 C12 1.423(5)
C12 C17 1.409(3)
C12 C13 1.413(5)
C13 C14 1.432(5)
C14 C15 1.469(5)
C15 C16 1.394(5)
C15 C28 1.425(5)
C16 C17 1.421(5)
C16 C25 1.447(5)
C17 C18 1.443(5)
C18 C19 1.385(5)
C18 C23 1.449(5)
C19 C20 1.484(5)
C20 C21 1.375(6)
C20 H20A 0.9500
C21 C22 1.349(5)
C21 H21A 0.9500
C22 C23 1.412(5)
C22 H22A 0.9500
C23 C24 1.424(5)
C24 C25 1.399(5)
C24 C38 1.502(5)
C25 C26 1.405(5)
C26 C27 1.331(5)
C26 H26A 0.9500
C27 C28 1.406(6)
C27 H27A 0.9500
C29 C30 1.390(6)
C29 C34 1.415(5)
C30 C31 1.370(6)
C30 C35 1.494(6)
C31 C32 1.378(6)
C31 H31A 0.9500
C32 C33 1.380(6)
C32 C36 1.521(6)
C33 C34 1.346(5)
C33 H33A 0.9500
C34 C37 1.528(6)
C35 H35A 0.9800
C35 H35B 0.9800
C35 H35C 0.9800
C36 H36A 0.9800
C36 H36B 0.9800
C36 H36C 0.9800
C37 H37A 0.9800
C37 H37B 0.9800
C37 H37C 0.9800
C38 C43 1.375(5)
C38 C39 1.398(5)
C39 C40 1.394(6)
C39 C44 1.495(6)
C40 C41 1.358(6)
C40 H40A 0.9500
C41 C42 1.381(6)
C41 C45 1.488(6)
C42 C43 1.434(6)
C42 H42A 0.9500
C43 C46 1.470(6)
C44 H44A 0.9800
C44 H44B 0.9800
C44 H44C 0.9800
C45 H45A 0.9800
C45 H45B 0.9800
C45 H45C 0.9800
C46 H46A 0.9800
C46 H46B 0.9800
C46 H46C 0.9800

loop_
_geom_torsion_atom_site_label_1
_geom_torsion_atom_site_label_2
_geom_torsion_atom_site_label_3
_geom_torsion_atom_site_label_4
_geom_torsion
O1 C1 C2 C3 -154.4(4)
C14 C1 C2 C3 5.7(7)
C1 C2 C3 C4 0.4(7)
C2 C3 C4 C5 177.6(4)
C2 C3 C4 C13 -3.4(6)
C3 C4 C5 C6 179.8(4)
C13 C4 C5 C6 0.8(5)
C3 C4 C5 C29 2.0(6)
C13 C4 C5 C29 -177.0(3)
C4 C5 C6 C11 -0.2(5)
C29 C5 C6 C11 177.7(3)
C4 C5 C6 C7 -177.8(4)
C29 C5 C6 C7 0.1(5)
C5 C6 C7 C8 -177.9(4)
C11 C6 C7 C8 4.4(6)
C6 C7 C8 C9 -1.4(7)
C7 C8 C9 C10 -3.0(8)
C8 C9 C10 C19 -177.0(5)
C8 C9 C10 C11 4.0(8)
C5 C6 C11 C10 179.0(3)
C7 C6 C11 C10 -3.3(6)
C5 C6 C11 C12 -0.5(5)
C7 C6 C11 C12 177.2(3)
C19 C10 C11 C6 -179.8(3)
C9 C10 C11 C6 -0.8(6)
C19 C10 C11 C12 -0.2(5)
C9 C10 C11 C12 178.8(4)
C6 C11 C12 C17 -180.0(3)
C10 C11 C12 C17 0.5(4)
C6 C11 C12 C13 0.6(5)
C10 C11 C12 C13 -179.0(3)
C17 C12 C13 C4 -179.4(3)
C11 C12 C13 C4 0.0(5)
C17 C12 C13 C14 0.7(5)
C11 C12 C13 C14 -179.9(3)
C5 C4 C13 C12 -0.7(5)
C3 C4 C13 C12 -179.8(3)
C5 C4 C13 C14 179.2(3)
C3 C4 C13 C14 0.2(5)
O1 C1 C14 C13 150.4(4)
C2 C1 C14 C13 -9.0(6)
O1 C1 C14 C15 -27.6(6)
C2 C1 C14 C15 173.0(4)
C12 C13 C14 C1 -174.0(4)
C4 C13 C14 C1 6.1(6)
C12 C13 C14 C15 4.1(5)
C4 C13 C14 C15 -175.8(3)
C1 C14 C15 C16 170.4(4)
C13 C14 C15 C16 -7.7(5)
C1 C14 C15 C28 -15.1(6)
C13 C14 C15 C28 166.8(4)
C28 C15 C16 C17 -168.1(4)
C14 C15 C16 C17 6.6(5)
C28 C15 C16 C25 12.7(5)
C14 C15 C16 C25 -172.6(3)
C13 C12 C17 C16 -2.0(4)
C11 C12 C17 C16 178.6(4)
C13 C12 C17 C18 178.2(4)
C11 C12 C17 C18 -1.2(4)
C15 C16 C17 C12 -1.8(4)
C25 C16 C17 C12 177.4(3)
C15 C16 C17 C18 178.0(3)
C25 C16 C17 C18 -2.8(5)
C12 C17 C18 C19 1.7(4)
C16 C17 C18 C19 -178.1(3)
C12 C17 C18 C23 -179.4(3)
C16 C17 C18 C23 0.8(5)
C11 C10 C19 C18 0.8(6)
C9 C10 C19 C18 -178.2(4)
C11 C10 C19 C20 -176.3(3)
C9 C10 C19 C20 4.8(6)
C17 C18 C19 C10 -1.5(5)
C23 C18 C19 C10 179.7(3)
C17 C18 C19 C20 175.8(3)
C23 C18 C19 C20 -3.0(5)
C10 C19 C20 C21 -175.1(4)
C18 C19 C20 C21 7.6(6)
C19 C20 C21 C22 -8.0(7)
C20 C21 C22 C23 3.2(7)
C21 C22 C23 C24 -179.9(4)
C21 C22 C23 C18 1.5(6)
C19 C18 C23 C22 -1.3(5)
C17 C18 C23 C22 179.9(3)
C19 C18 C23 C24 -180.0(3)
C17 C18 C23 C24 1.2(5)
C22 C23 C24 C25 -179.8(3)
C18 C23 C24 C25 -1.2(5)
C22 C23 C24 C38 2.8(5)
C18 C23 C24 C38 -178.6(3)
C23 C24 C25 C26 -179.9(3)
C38 C24 C25 C26 -2.5(5)
C23 C24 C25 C16 -0.9(5)
C38 C24 C25 C16 176.6(3)
C15 C16 C25 C24 -177.9(3)
C17 C16 C25 C24 2.9(5)
C15 C16 C25 C26 1.1(5)
C17 C16 C25 C26 -178.1(3)
C24 C25 C26 C27 174.9(4)
C16 C25 C26 C27 -4.2(6)
C25 C26 C27 C28 -7.1(6)
C26 C27 C28 O2 -139.0(4)
C26 C27 C28 C15 21.3(7)
C16 C15 C28 O2 137.2(4)
C14 C15 C28 O2 -37.4(6)
C16 C15 C28 C27 -23.8(6)
C14 C15 C28 C27 161.6(4)
C4 C5 C29 C30 90.5(5)
C6 C5 C29 C30 -87.3(4)
C4 C5 C29 C34 -92.3(4)
C6 C5 C29 C34 89.8(4)
C34 C29 C30 C31 -2.3(5)
C5 C29 C30 C31 174.9(3)
C34 C29 C30 C35 179.7(4)
C5 C29 C30 C35 -3.1(6)
C29 C30 C31 C32 1.7(6)
C35 C30 C31 C32 179.7(4)
C30 C31 C32 C33 0.0(6)
C30 C31 C32 C36 -177.8(4)
C31 C32 C33 C34 -1.2(6)
C36 C32 C33 C34 176.6(4)
C32 C33 C34 C29 0.6(6)
C32 C33 C34 C37 179.1(4)
C30 C29 C34 C33 1.2(5)
C5 C29 C34 C33 -176.1(4)
C30 C29 C34 C37 -177.4(3)
C5 C29 C34 C37 5.3(5)
C25 C24 C38 C43 -87.4(4)
C23 C24 C38 C43 90.0(4)
C25 C24 C38 C39 90.9(4)
C23 C24 C38 C39 -91.6(4)
C43 C38 C39 C40 2.1(6)
C24 C38 C39 C40 -176.2(3)
C43 C38 C39 C44 -178.0(4)
C24 C38 C39 C44 3.7(6)
C38 C39 C40 C41 2.4(6)
C44 C39 C40 C41 -177.6(5)
C39 C40 C41 C42 -4.4(6)
C39 C40 C41 C45 179.4(4)
C40 C41 C42 C43 2.2(6)
C45 C41 C42 C43 178.4(4)
C39 C38 C43 C42 -4.0(6)
C24 C38 C43 C42 174.2(3)
C39 C38 C43 C46 179.7(4)
C24 C38 C43 C46 -2.0(6)
C41 C42 C43 C38 1.9(6)
C41 C42 C43 C46 178.3(4)

loop_
_platon_squeeze_void_nr
_platon_squeeze_void_average_x
_platon_squeeze_void_average_y
_platon_squeeze_void_average_z
_platon_squeeze_void_volume
_platon_squeeze_void_count_electrons
_platon_squeeze_void_content
1 0.000 0.000 -0.040 96 12 ' '
2 0.000 0.000 0.222 19 3 ' '
3 0.000 0.000 0.460 96 12 ' '
4 0.000 0.000 0.721 18 3 ' '
5 0.000 0.333 0.457 613 135 ' '
6 0.000 0.667 0.441 614 135 ' '
7 0.333 0.333 0.782 614 135 ' '
8 0.333 1.000 0.280 614 135 ' '
9 0.333 0.667 0.127 96 12 ' '
10 0.333 0.667 0.627 96 12 ' '
11 0.333 0.667 0.887 18 3 ' '
12 0.333 0.667 0.387 18 3 ' '
13 0.667 0.000 0.449 613 135 ' '
14 0.667 0.667 0.947 614 135 ' '
15 0.667 0.333 0.793 97 12 ' '
16 0.667 0.333 0.293 97 12 ' '
17 0.667 0.333 0.554 18 3 ' '
18 0.667 0.333 0.054 18 3 ' '
